data_2208670
loop_
_publ_author_name
'Harrison, William T. A.'
'Sarojini, B. K.'
'Vijaya Raj, K. K.'
'Yathirajan, H. S.'
'Narayana, B.'

_publ_section_title
;
 A redetermination of 1,5-bis(4-methoxyphenyl)penta-1,4-dien-3-one at
 120(2)K
;
_journal_coeditor_code LH2026
_journal_issue 4
_journal_name_full 'Acta Crystallographica Section E'
_journal_page_first o1522
_journal_page_last o1523
_journal_paper_doi 10.1107/S1600536806009640
_journal_volume 62
_journal_year 2006
_chemical_formula_iupac 'C19 H18 O3'
_chemical_formula_moiety 'C19 H18 O3'
_chemical_formula_sum 'C19 H18 O3'
_chemical_formula_weight 294.33
_chemical_name_systematic
;
1,5-bis(4-methoxyphenyl)penta-1,4-dien-3-one
;
_space_group_IT_number 41
_symmetry_cell_setting orthorhombic
_symmetry_space_group_name_Hall 'A 2 -2ab'
_symmetry_space_group_name_H-M 'A b a 2'
_atom_sites_solution_hydrogens geom
_atom_sites_solution_primary direct
_atom_sites_solution_secondary none
_audit_creation_method SHELXL-97
_cell_angle_alpha 90.00
_cell_angle_beta 90.00
_cell_angle_gamma 90.00
_cell_formula_units_Z 4
_cell_length_a 7.2756(9)
_cell_length_b 33.5830(6)
_cell_length_c 6.132(5)
_cell_measurement_reflns_used 1686
_cell_measurement_temperature 120(2)
_cell_measurement_theta_max 27.48
_cell_measurement_theta_min 1.00
_cell_volume 1498.3(12)
_computing_cell_refinement 'SCALEPACK (Otwinowski & Minor, 1997)'
_computing_data_collection 'COLLECT (Nonius, 1998)'
_computing_data_reduction 'SCALEPACK and DENZO(Otwinowski & Minor, 1997), and SORTAV (Blessing, 1995)'
_computing_molecular_graphics 'ORTEP-3 (Farrugia, 1997)'
_computing_publication_material SHELXL97
_computing_structure_refinement 'SHELXL97 (Sheldrick, 1997)'
_computing_structure_solution 'SHELXS97 (Sheldrick, 1997)'
_diffrn_ambient_temperature 120(2)
_diffrn_measured_fraction_theta_full 0.984
_diffrn_measured_fraction_theta_max 0.967
_diffrn_measurement_device_type 'Bruker-Nonius KappaCCD'
_diffrn_measurement_method '\f and \w'
_diffrn_radiation_monochromator graphite
_diffrn_radiation_source 'fine-focus sealed tube'
_diffrn_radiation_type MoK\a
_diffrn_radiation_wavelength 0.71073
_diffrn_reflns_av_R_equivalents 0.0929
_diffrn_reflns_av_sigmaI/netI 0.0691
_diffrn_reflns_limit_h_max 8
_diffrn_reflns_limit_h_min -9
_diffrn_reflns_limit_k_max 43
_diffrn_reflns_limit_k_min -43
_diffrn_reflns_limit_l_max 7
_diffrn_reflns_limit_l_min -6
_diffrn_reflns_number 8103
_diffrn_reflns_theta_full 27.78
_diffrn_reflns_theta_max 27.78
_diffrn_reflns_theta_min 3.05
_diffrn_standards_decay_% 0
_exptl_absorpt_coefficient_mu 0.087
_exptl_absorpt_correction_T_max 0.997
_exptl_absorpt_correction_T_min 0.956
_exptl_absorpt_correction_type multi-scan
_exptl_absorpt_process_details '(SADABS; Bruker, 2003)'
_exptl_crystal_colour 'pale yellow'
_exptl_crystal_density_diffrn 1.305
_exptl_crystal_density_method 'not measured'
_exptl_crystal_description lath
_exptl_crystal_F_000 624
_exptl_crystal_size_max 0.52
_exptl_crystal_size_mid 0.22
_exptl_crystal_size_min 0.04
_refine_diff_density_max 0.221
_refine_diff_density_min -0.243
_refine_ls_abs_structure_details none
_refine_ls_extinction_method none
_refine_ls_goodness_of_fit_ref 1.102
_refine_ls_hydrogen_treatment constr
_refine_ls_matrix_type full
_refine_ls_number_parameters 102
_refine_ls_number_reflns 942
_refine_ls_number_restraints 1
_refine_ls_restrained_S_all 1.101
_refine_ls_R_factor_all 0.1040
_refine_ls_R_factor_gt 0.0519
_refine_ls_shift/su_max 0.000
_refine_ls_shift/su_mean 0.000
_refine_ls_structure_factor_coef Fsqd
_refine_ls_weighting_details 'calc w=1/[\s^2^(Fo^2^)+(0.0604P)^2^+0.238P] where P=(Fo^2^+2Fc^2^)/3'
_refine_ls_weighting_scheme calc
_refine_ls_wR_factor_gt 0.1059
_refine_ls_wR_factor_ref 0.1267
_reflns_number_gt 632
_reflns_number_total 942
_reflns_threshold_expression I>2\s(I)
_cod_data_source_file lh2026.cif
_cod_data_source_block I
_cod_original_sg_symbol_Hall 'A 2 -2ac'
_cod_database_code 2208670
_cod_database_fobs_code 2208670

loop_
_symmetry_equiv_pos_as_xyz
'x, y, z'
'-x, -y, z'
'x+1/2, -y+1/2, z'
'-x+1/2, y+1/2, z'
'x, y+1/2, z+1/2'
'-x, -y+1/2, z+1/2'
'x+1/2, -y+1, z+1/2'
'-x+1/2, y+1, z+1/2'

loop_
_atom_site_type_symbol
_atom_site_label
_atom_site_fract_x
_atom_site_fract_y
_atom_site_fract_z
_atom_site_U_iso_or_equiv
_atom_site_adp_type
_atom_site_calc_flag
_atom_site_refinement_flags
_atom_site_occupancy
C C1 0.5000 0.5000 0.3446(9) 0.0326(13) Uani d S 1
C C2 0.4564(4) 0.46240(9) 0.4579(6) 0.0331(9) Uani d . 1
H H2 0.3791 0.4441 0.3832 0.040 Uiso calc R 1
C C3 0.5145(5) 0.45178(10) 0.6529(6) 0.0302(9) Uani d . 1
H H3 0.5728 0.4717 0.7381 0.036 Uiso calc R 1
C C4 0.4981(4) 0.41190(9) 0.7517(6) 0.0262(8) Uani d . 1
C C5 0.4102(4) 0.38001(10) 0.6492(6) 0.0299(8) Uani d . 1
H H5 0.3505 0.3842 0.5134 0.036 Uiso calc R 1
C C6 0.4086(4) 0.34238(9) 0.7415(6) 0.0288(8) Uani d . 1
H H6 0.3473 0.3212 0.6690 0.035 Uiso calc R 1
C C7 0.4957(4) 0.33534(10) 0.9389(5) 0.0262(8) Uani d . 1
C C8 0.5818(4) 0.36670(9) 1.0448(6) 0.0270(8) Uani d . 1
H H8 0.6417 0.3624 1.1804 0.032 Uiso calc R 1
C C9 0.5801(4) 0.40439(9) 0.9520(5) 0.0284(8) Uani d . 1
H H9 0.6369 0.4257 1.0280 0.034 Uiso calc R 1
C C10 0.5861(5) 0.28785(10) 1.2094(5) 0.0413(10) Uani d . 1
H H10A 0.5660 0.2599 1.2480 0.062 Uiso calc R 1
H H10B 0.5414 0.3049 1.3277 0.062 Uiso calc R 1
H H10C 0.7177 0.2925 1.1870 0.062 Uiso calc R 1
O O1 0.5000 0.5000 0.1441(6) 0.0465(11) Uani d S 1
O O2 0.4879(3) 0.29697(6) 1.0122(5) 0.0323(6) Uani d . 1

loop_
_atom_site_aniso_label
_atom_site_aniso_U_11
_atom_site_aniso_U_22
_atom_site_aniso_U_33
_atom_site_aniso_U_12
_atom_site_aniso_U_13
_atom_site_aniso_U_23
C1 0.036(3) 0.033(3) 0.029(4) 0.003(2) 0.000 0.000
C2 0.0354(18) 0.034(2) 0.030(2) 0.0011(15) -0.0052(19) -0.0039(18)
C3 0.0305(19) 0.034(2) 0.026(2) 0.0038(15) 0.0008(19) -0.0055(17)
C4 0.0258(16) 0.0304(17) 0.0225(18) 0.0024(15) 0.0025(17) -0.0029(16)
C5 0.0272(19) 0.043(2) 0.0193(15) 0.0021(15) -0.0021(16) -0.0035(17)
C6 0.0275(17) 0.0335(18) 0.0254(18) -0.0029(15) 0.0008(18) -0.0045(17)
C7 0.0273(16) 0.0272(16) 0.024(2) 0.0012(14) 0.0050(19) -0.0007(14)
C8 0.0266(17) 0.0331(18) 0.0212(17) 0.0019(15) -0.0022(15) -0.0016(16)
C9 0.0273(16) 0.0267(17) 0.031(2) 0.0017(14) -0.0018(19) -0.0024(18)
C10 0.057(2) 0.032(2) 0.034(2) 0.0021(18) -0.009(2) 0.0054(19)
O1 0.071(3) 0.034(2) 0.034(2) -0.0016(18) 0.000 0.000
O2 0.0397(13) 0.0251(11) 0.0320(14) -0.0027(11) -0.0040(13) 0.0013(11)

loop_
_atom_type_symbol
_atom_type_description
_atom_type_scat_dispersion_real
_atom_type_scat_dispersion_imag
_atom_type_scat_source
C C 0.0033 0.0000 'International Tables Vol C Tables 4.2.6.8 and 6.1.1.4'
H H 0.0000 0.0000 'International Tables Vol C Tables 4.2.6.8 and 6.1.1.4'
O O 0.0106 0.0000 'International Tables Vol C Tables 4.2.6.8 and 6.1.1.4'

loop_
_geom_angle_atom_site_label_1
_geom_angle_atom_site_label_2
_geom_angle_atom_site_label_3
_geom_angle_site_symmetry_1
_geom_angle_site_symmetry_3
_geom_angle
O1 C1 C2 . 2_665 118.1(2)
O1 C1 C2 . . 118.1(2)
C2 C1 C2 2_665 . 123.8(5)
C3 C2 C1 . . 126.1(3)
C3 C2 H2 . . 116.9
C1 C2 H2 . . 116.9
C2 C3 C4 . . 126.4(4)
C2 C3 H3 . . 116.8
C4 C3 H3 . . 116.8
C9 C4 C5 . . 117.1(3)
C9 C4 C3 . . 119.6(3)
C5 C4 C3 . . 123.3(4)
C6 C5 C4 . . 121.3(3)
C6 C5 H5 . . 119.4
C4 C5 H5 . . 119.4
C5 C6 C7 . . 120.6(3)
C5 C6 H6 . . 119.7
C7 C6 H6 . . 119.7
O2 C7 C6 . . 115.4(3)
O2 C7 C8 . . 125.5(3)
C6 C7 C8 . . 119.1(3)
C7 C8 C9 . . 119.8(3)
C7 C8 H8 . . 120.1
C9 C8 H8 . . 120.1
C8 C9 C4 . . 122.2(3)
C8 C9 H9 . . 118.9
C4 C9 H9 . . 118.9
O2 C10 H10A . . 109.5
O2 C10 H10B . . 109.5
H10A C10 H10B . . 109.5
O2 C10 H10C . . 109.5
H10A C10 H10C . . 109.5
H10B C10 H10C . . 109.5
C7 O2 C10 . . 117.2(2)

loop_
_geom_bond_atom_site_label_1
_geom_bond_atom_site_label_2
_geom_bond_site_symmetry_2
_geom_bond_distance
C1 O1 . 1.230(6)
C1 C2 2_665 1.476(4)
C1 C2 . 1.476(4)
C2 C3 . 1.318(5)
C2 H2 . 0.9500
C3 C4 . 1.475(4)
C3 H3 . 0.9500
C4 C9 . 1.389(5)
C4 C5 . 1.397(5)
C5 C6 . 1.385(4)
C5 H5 . 0.9500
C6 C7 . 1.386(5)
C6 H6 . 0.9500
C7 O2 . 1.366(4)
C7 C8 . 1.387(4)
C8 C9 . 1.388(4)
C8 H8 . 0.9500
C9 H9 . 0.9500
C10 O2 . 1.438(4)
C10 H10A . 0.9800
C10 H10B . 0.9800
C10 H10C . 0.9800

loop_
_geom_hbond_atom_site_label_D
_geom_hbond_atom_site_label_H
_geom_hbond_atom_site_label_A
_geom_hbond_site_symmetry_A
_geom_hbond_distance_DH
_geom_hbond_distance_HA
_geom_hbond_distance_DA
_geom_hbond_angle_DHA
C10 H10A O2 6_655 0.98 2.53 3.442(4) 154

loop_
_geom_torsion_atom_site_label_1
_geom_torsion_atom_site_label_2
_geom_torsion_atom_site_label_3
_geom_torsion_atom_site_label_4
_geom_torsion_site_symmetry_1
_geom_torsion
O1 C1 C2 C3 . 152.1(3)
C2 C1 C2 C3 2_665 -27.9(3)
C1 C2 C3 C4 . -168.9(3)
C2 C3 C4 C9 . 174.6(3)
C2 C3 C4 C5 . -2.3(5)
C9 C4 C5 C6 . -1.3(5)
C3 C4 C5 C6 . 175.6(3)
C4 C5 C6 C7 . -0.4(5)
C5 C6 C7 O2 . -178.9(3)
C5 C6 C7 C8 . 1.2(4)
O2 C7 C8 C9 . 179.8(3)
C6 C7 C8 C9 . -0.2(5)
C7 C8 C9 C4 . -1.6(5)
C5 C4 C9 C8 . 2.3(4)
C3 C4 C9 C8 . -174.8(3)
C6 C7 O2 C10 . 176.3(3)
C8 C7 O2 C10 . -3.8(4)
